data_7030219
loop_
_publ_author_name
'Wingard, Leah A.'
'White, Peter S.'
'Templeton, Joseph L.'

_publ_section_title
;
 Synthesis and oxidation of d6 tungsten pincer complexes: a complete
 series of tungsten(II) hydridocarbonyl and halocarbonyl pincer complexes.
;
_journal_issue 37
_journal_name_full 'Dalton transactions (Cambridge, England : 2003)'
_journal_page_first 11438
_journal_page_last 11448
_journal_paper_doi 10.1039/c2dt30848g
_journal_volume 41
_journal_year 2012
_chemical_formula_moiety 'C33 H38 N O3 P2 Si2 W, B F4, C H2 Cl2'
_chemical_formula_sum 'C34 H40 B Cl2 F4 N O3 P2 Si2 W'
_chemical_formula_weight 970.35
_chemical_name_systematic
;
?
;
_space_group_IT_number 14
_symmetry_cell_setting monoclinic
_symmetry_space_group_name_Hall '-P 2ybc'
_symmetry_space_group_name_H-M 'P 1 21/c 1'
_atom_sites_solution_hydrogens geom
_atom_sites_solution_primary direct
_atom_sites_solution_secondary difmap
_audit_creation_method SHELXL-97
_cell_angle_alpha 90.00
_cell_angle_beta 90.665(2)
_cell_angle_gamma 90.00
_cell_formula_units_Z 4
_cell_length_a 13.1944(5)
_cell_length_b 18.9951(8)
_cell_length_c 15.4344(6)
_cell_measurement_reflns_used 8257
_cell_measurement_temperature 100(2)
_cell_measurement_theta_max 67.07
_cell_measurement_theta_min 3.69
_cell_volume 3868.0(3)
_computing_cell_refinement 'Bruker SAINT'
_computing_data_collection 'Bruker APEX2'
_computing_data_reduction 'Bruker SAINT'
_computing_molecular_graphics 'Bruker SHELXTL'
_computing_publication_material 'Bruker SHELXTL'
_computing_structure_refinement 'SHELXL-97 (Sheldrick, 2008)'
_computing_structure_solution 'SHELXS-97 (Sheldrick, 2008)'
_diffrn_ambient_temperature 100(2)
_diffrn_measured_fraction_theta_full 0.983
_diffrn_measured_fraction_theta_max 0.983
_diffrn_measurement_device_type 'Bruker APEX-II CCD'
_diffrn_measurement_method '\f and \w scans'
_diffrn_radiation_monochromator graphite
_diffrn_radiation_source 'fine-focus sealed tube'
_diffrn_radiation_type CuK\a
_diffrn_radiation_wavelength 1.54178
_diffrn_reflns_av_R_equivalents 0.0659
_diffrn_reflns_av_sigmaI/netI 0.0661
_diffrn_reflns_limit_h_max 15
_diffrn_reflns_limit_h_min -14
_diffrn_reflns_limit_k_max 21
_diffrn_reflns_limit_k_min -22
_diffrn_reflns_limit_l_max 18
_diffrn_reflns_limit_l_min -12
_diffrn_reflns_number 31454
_diffrn_reflns_theta_full 67.96
_diffrn_reflns_theta_max 67.96
_diffrn_reflns_theta_min 3.35
_exptl_absorpt_coefficient_mu 8.654
_exptl_absorpt_correction_T_max 0.7345
_exptl_absorpt_correction_T_min 0.2018
_exptl_absorpt_correction_type numerical
_exptl_absorpt_process_details Apex2
_exptl_crystal_colour colourless
_exptl_crystal_density_diffrn 1.666
_exptl_crystal_density_method 'not measured'
_exptl_crystal_description plate
_exptl_crystal_F_000 1928
_exptl_crystal_size_max 0.27
_exptl_crystal_size_mid 0.09
_exptl_crystal_size_min 0.04
_refine_diff_density_max 2.416
_refine_diff_density_min -2.251
_refine_diff_density_rms 0.164
_refine_ls_extinction_method none
_refine_ls_goodness_of_fit_ref 1.053
_refine_ls_hydrogen_treatment constr
_refine_ls_matrix_type full
_refine_ls_number_parameters 461
_refine_ls_number_reflns 6614
_refine_ls_number_restraints 6
_refine_ls_restrained_S_all 1.053
_refine_ls_R_factor_all 0.0910
_refine_ls_R_factor_gt 0.0623
_refine_ls_shift/su_max 0.001
_refine_ls_shift/su_mean 0.000
_refine_ls_structure_factor_coef Fsqd
_refine_ls_weighting_details 'calc w=1/[\s^2^(Fo^2^)+(0.0661P)^2^+38.6559P] where P=(Fo^2^+2Fc^2^)/3'
_refine_ls_weighting_scheme calc
_refine_ls_wR_factor_gt 0.1512
_refine_ls_wR_factor_ref 0.1649
_reflns_number_gt 4823
_reflns_number_total 6614
_reflns_threshold_expression >2sigma(I)
_cod_data_source_file c2dt30848g.txt
_cod_data_source_block x0911002
_cod_original_sg_symbol_H-M 'P 21/c'
_cod_database_code 7030219

loop_
_symmetry_equiv_pos_as_xyz
'x, y, z'
'-x, y+1/2, -z+1/2'
'-x, -y, -z'
'x, -y-1/2, z-1/2'

loop_
_atom_site_label
_atom_site_type_symbol
_atom_site_fract_x
_atom_site_fract_y
_atom_site_fract_z
_atom_site_U_iso_or_equiv
_atom_site_adp_type
_atom_site_occupancy
_atom_site_symmetry_multiplicity
_atom_site_calc_flag
_atom_site_refinement_flags
_atom_site_disorder_assembly
_atom_site_disorder_group
W1 W 0.74193(3) 0.60404(2) 0.74242(3) 0.02794(16) Uani 0.50 1 d PDU A 1
C1 C 0.7130(14) 0.6058(11) 0.8670(8) 0.035(3) Uani 0.50 1 d PDU A 1
O2 O 0.6899(11) 0.6054(9) 0.9378(7) 0.050(3) Uani 0.50 1 d PDU A 1
W1A W 0.74193(3) 0.60404(2) 0.74242(3) 0.02794(16) Uani 0.50 1 d PD A 2
C3 C 0.7836(14) 0.6087(11) 0.8649(9) 0.035(3) Uani 0.50 1 d PD A 2
O4 O 0.8012(11) 0.6120(9) 0.9371(7) 0.050(3) Uani 0.50 1 d PD A 2
P1 P 0.93115(18) 0.58845(12) 0.72632(16) 0.0280(5) Uani 1 1 d . . .
P2 P 0.55430(19) 0.60875(14) 0.71640(18) 0.0354(6) Uani 1 1 d . . .
Si1 Si 0.8681(2) 0.62346(14) 0.54559(17) 0.0310(6) Uani 1 1 d . . .
Si2 Si 0.6349(2) 0.63457(15) 0.53417(19) 0.0362(7) Uani 1 1 d . . .
C5 C 0.7442(7) 0.7106(5) 0.7440(6) 0.029(2) Uani 1 1 d . . .
O6 O 0.7459(6) 0.7712(4) 0.7509(5) 0.0464(19) Uani 1 1 d . A .
C7 C 0.7378(8) 0.4966(5) 0.7480(7) 0.033(2) Uani 1 1 d . . .
O8 O 0.7372(5) 0.4375(4) 0.7591(5) 0.0439(19) Uani 1 1 d . A .
C9 C 0.9875(7) 0.5181(5) 0.7922(6) 0.030(2) Uani 1 1 d . A .
C10 C 1.0378(7) 0.5326(5) 0.8682(7) 0.038(2) Uani 1 1 d . . .
H10 H 1.0433 0.5801 0.8870 0.045 Uiso 1 1 calc R A .
C11 C 1.0810(8) 0.4797(5) 0.9185(7) 0.039(2) Uani 1 1 d . A .
H11 H 1.1130 0.4907 0.9723 0.047 Uiso 1 1 calc R . .
C12 C 1.0770(8) 0.4112(6) 0.8897(8) 0.043(3) Uani 1 1 d . . .
H12 H 1.1077 0.3749 0.9232 0.052 Uiso 1 1 calc R A .
C13 C 1.0291(8) 0.3949(6) 0.8134(7) 0.040(2) Uani 1 1 d . A .
H13 H 1.0271 0.3474 0.7944 0.047 Uiso 1 1 calc R . .
C14 C 0.9833(7) 0.4472(5) 0.7630(7) 0.034(2) Uani 1 1 d . . .
H14 H 0.9498 0.4355 0.7101 0.041 Uiso 1 1 calc R A .
C15 C 1.0147(7) 0.6620(5) 0.7517(7) 0.031(2) Uani 1 1 d . A .
C16 C 0.9904(7) 0.7100(5) 0.8179(6) 0.033(2) Uani 1 1 d . . .
H16 H 0.9276 0.7062 0.8471 0.039 Uiso 1 1 calc R A .
C17 C 1.0586(7) 0.7629(5) 0.8403(7) 0.037(2) Uani 1 1 d . A .
H17 H 1.0414 0.7958 0.8841 0.044 Uiso 1 1 calc R . .
C18 C 1.1499(8) 0.7683(5) 0.8002(7) 0.039(3) Uani 1 1 d . . .
H18 H 1.1957 0.8046 0.8168 0.047 Uiso 1 1 calc R A .
C19 C 1.1772(8) 0.7205(6) 0.7344(7) 0.042(3) Uani 1 1 d . A .
H19 H 1.2403 0.7249 0.7058 0.051 Uiso 1 1 calc R . .
C20 C 1.1091(8) 0.6662(6) 0.7120(7) 0.041(3) Uani 1 1 d . . .
H20 H 1.1275 0.6323 0.6697 0.049 Uiso 1 1 calc R A .
C21 C 0.9527(7) 0.5663(5) 0.6136(6) 0.033(2) Uani 1 1 d . A .
H21A H 0.9369 0.5160 0.6032 0.039 Uiso 1 1 calc R . .
H21B H 1.0246 0.5745 0.5989 0.039 Uiso 1 1 calc R . .
C22 C 0.8787(8) 0.5988(5) 0.4297(6) 0.037(2) Uani 1 1 d . A .
H22A H 0.8543 0.5505 0.4214 0.055 Uiso 1 1 calc R . .
H22B H 0.9497 0.6019 0.4122 0.055 Uiso 1 1 calc R . .
H22C H 0.8376 0.6310 0.3942 0.055 Uiso 1 1 calc R . .
C23 C 0.8999(8) 0.7179(5) 0.5597(7) 0.041(3) Uani 1 1 d . A .
H23A H 0.8640 0.7457 0.5156 0.061 Uiso 1 1 calc R . .
H23B H 0.9732 0.7244 0.5534 0.061 Uiso 1 1 calc R . .
H23C H 0.8795 0.7334 0.6174 0.061 Uiso 1 1 calc R . .
N24 N 0.7488(6) 0.6017(4) 0.5881(5) 0.0323(18) Uani 1 1 d . A .
H24 H 0.7449 0.5537 0.5766 0.039 Uiso 1 1 calc R B 1
C25 C 0.6210(8) 0.5957(6) 0.4250(7) 0.049(3) Uani 1 1 d . A .
H25A H 0.6537 0.6262 0.3825 0.073 Uiso 1 1 calc R . .
H25B H 0.5488 0.5910 0.4103 0.073 Uiso 1 1 calc R . .
H25C H 0.6530 0.5491 0.4243 0.073 Uiso 1 1 calc R . .
C26 C 0.6412(8) 0.7334(5) 0.5298(7) 0.043(3) Uani 1 1 d . A .
H26A H 0.6652 0.7515 0.5859 0.065 Uiso 1 1 calc R . .
H26B H 0.5736 0.7523 0.5170 0.065 Uiso 1 1 calc R . .
H26C H 0.6881 0.7478 0.4844 0.065 Uiso 1 1 calc R . .
C27 C 0.5289(8) 0.5997(6) 0.6015(7) 0.043(3) Uani 1 1 d . A .
H27A H 0.4658 0.6254 0.5865 0.052 Uiso 1 1 calc R . .
H27B H 0.5180 0.5494 0.5876 0.052 Uiso 1 1 calc R . .
C28 C 0.4951(8) 0.6920(6) 0.7491(8) 0.045(3) Uani 1 1 d . A .
C29 C 0.4632(9) 0.7432(7) 0.6892(10) 0.061(4) Uani 1 1 d . . .
H29 H 0.4703 0.7351 0.6288 0.073 Uiso 1 1 calc R A .
C30 C 0.4214(10) 0.8059(7) 0.7183(11) 0.065(4) Uani 1 1 d . A .
H30 H 0.3990 0.8406 0.6781 0.078 Uiso 1 1 calc R . .
C31 C 0.4129(9) 0.8171(7) 0.8054(11) 0.063(4) Uani 1 1 d . . .
H31 H 0.3880 0.8609 0.8259 0.075 Uiso 1 1 calc R A .
C32 C 0.4401(9) 0.7655(7) 0.8633(9) 0.057(3) Uani 1 1 d . A .
H32 H 0.4287 0.7714 0.9235 0.068 Uiso 1 1 calc R . .
C33 C 0.4847(9) 0.7043(6) 0.8320(9) 0.053(3) Uani 1 1 d . . .
H33 H 0.5085 0.6702 0.8723 0.064 Uiso 1 1 calc R A .
C34 C 0.4721(7) 0.5439(6) 0.7678(7) 0.038(3) Uani 1 1 d . A .
C35 C 0.3713(8) 0.5410(6) 0.7431(7) 0.040(3) Uani 1 1 d . . .
H35 H 0.3469 0.5719 0.6992 0.048 Uiso 1 1 calc R A .
C36 C 0.3052(9) 0.4940(7) 0.7808(8) 0.055(3) Uani 1 1 d . A .
H36 H 0.2364 0.4918 0.7622 0.065 Uiso 1 1 calc R . .
C37 C 0.3414(9) 0.4495(6) 0.8475(9) 0.056(3) Uani 1 1 d . . .
H37 H 0.2972 0.4165 0.8737 0.068 Uiso 1 1 calc R A .
C38 C 0.4392(9) 0.4539(7) 0.8740(9) 0.064(4) Uani 1 1 d . A .
H38 H 0.4632 0.4246 0.9198 0.077 Uiso 1 1 calc R . .
C39 C 0.5054(8) 0.5014(6) 0.8346(9) 0.050(3) Uani 1 1 d . . .
H39 H 0.5738 0.5043 0.8540 0.060 Uiso 1 1 calc R A .
B1 B 0.7581(9) 0.0923(6) 0.0098(8) 0.035(3) Uani 1 1 d . . .
F1 F 0.6943(5) 0.0469(3) 0.0574(4) 0.0523(17) Uani 1 1 d . . .
F2 F 0.8491(5) 0.0983(4) 0.0551(5) 0.066(2) Uani 1 1 d . . .
F3 F 0.7733(5) 0.0640(3) -0.0698(4) 0.0531(17) Uani 1 1 d . . .
F4 F 0.7110(5) 0.1568(3) 0.0027(5) 0.062(2) Uani 1 1 d . . .
C40 C 0.2492(12) 0.6657(9) 0.9721(12) 0.093(5) Uani 1 1 d . . .
H40A H 0.2286 0.6578 0.9110 0.111 Uiso 1 1 calc R . .
H40B H 0.2733 0.7148 0.9775 0.111 Uiso 1 1 calc R . .
Cl2 Cl 0.3456(4) 0.6094(4) 0.9990(4) 0.145(3) Uani 1 1 d . . .
Cl4 Cl 0.1452(3) 0.6536(2) 1.0382(3) 0.0758(10) Uani 1 1 d . . .

loop_
_atom_site_aniso_label
_atom_site_aniso_U_11
_atom_site_aniso_U_22
_atom_site_aniso_U_33
_atom_site_aniso_U_23
_atom_site_aniso_U_13
_atom_site_aniso_U_12
W1 0.0285(2) 0.0208(2) 0.0346(3) -0.0019(2) 0.00312(18) -0.00084(19)
C1 0.040(8) 0.029(7) 0.035(3) 0.002(6) 0.006(7) 0.004(9)
O2 0.043(6) 0.069(8) 0.039(3) 0.000(6) 0.013(5) 0.002(6)
W1A 0.0285(2) 0.0208(2) 0.0346(3) -0.0019(2) 0.00312(18) -0.00084(19)
C3 0.040(8) 0.029(7) 0.035(3) 0.002(6) 0.006(7) 0.004(9)
O4 0.043(6) 0.069(8) 0.039(3) 0.000(6) 0.013(5) 0.002(6)
P1 0.0280(12) 0.0219(13) 0.0339(12) -0.0030(10) 0.0022(11) 0.0014(9)
P2 0.0290(12) 0.0270(13) 0.0504(15) -0.0042(13) 0.0035(12) 0.0003(11)
Si1 0.0355(14) 0.0247(14) 0.0329(13) -0.0030(11) 0.0040(13) -0.0007(11)
Si2 0.0369(15) 0.0288(15) 0.0427(15) -0.0013(13) -0.0054(14) 0.0030(12)
C5 0.032(5) 0.023(5) 0.032(5) -0.003(4) 0.005(4) 0.003(4)
O6 0.056(5) 0.027(4) 0.057(5) -0.007(4) -0.002(4) 0.008(3)
C7 0.040(6) 0.019(5) 0.040(6) -0.002(5) 0.006(5) -0.001(4)
O8 0.046(4) 0.033(5) 0.053(5) -0.002(4) 0.017(4) -0.001(3)
C9 0.025(5) 0.026(5) 0.039(5) -0.003(4) 0.015(5) -0.004(4)
C10 0.040(6) 0.024(5) 0.049(6) -0.007(5) -0.005(5) 0.001(4)
C11 0.041(6) 0.034(6) 0.042(6) 0.001(5) 0.005(5) 0.001(5)
C12 0.041(6) 0.033(6) 0.055(7) 0.006(5) 0.002(6) 0.002(5)
C13 0.043(6) 0.028(6) 0.047(6) -0.007(5) 0.008(5) 0.001(5)
C14 0.034(5) 0.024(5) 0.045(6) 0.005(5) -0.002(5) -0.008(4)
C15 0.031(5) 0.020(5) 0.042(5) 0.004(4) 0.001(5) -0.002(4)
C16 0.029(5) 0.031(6) 0.037(5) -0.009(5) 0.006(5) -0.001(4)
C17 0.036(6) 0.034(6) 0.040(6) -0.009(5) -0.008(5) 0.005(4)
C18 0.035(6) 0.023(5) 0.058(7) 0.006(5) -0.007(6) -0.005(4)
C19 0.027(5) 0.044(7) 0.056(7) 0.004(6) 0.010(5) -0.009(5)
C20 0.040(6) 0.040(7) 0.042(6) -0.010(5) 0.006(5) -0.001(5)
C21 0.029(5) 0.025(5) 0.045(6) -0.010(5) 0.012(5) 0.002(4)
C22 0.049(6) 0.022(5) 0.039(5) -0.004(5) 0.005(5) -0.005(5)
C23 0.046(6) 0.033(6) 0.044(6) -0.004(5) -0.001(5) -0.009(5)
N24 0.044(5) 0.020(4) 0.033(4) -0.003(4) 0.000(4) 0.004(4)
C25 0.041(6) 0.057(8) 0.049(6) -0.003(6) -0.008(6) 0.016(5)
C26 0.047(6) 0.028(6) 0.055(7) 0.000(5) 0.002(6) 0.001(5)
C27 0.035(5) 0.043(7) 0.052(6) -0.012(6) -0.002(5) 0.007(5)
C28 0.033(6) 0.034(6) 0.067(8) -0.002(6) -0.002(6) -0.004(5)
C29 0.048(7) 0.041(8) 0.094(10) 0.000(7) 0.018(7) 0.007(6)
C30 0.052(8) 0.039(7) 0.103(12) 0.010(8) 0.008(8) 0.004(6)
C31 0.037(6) 0.041(7) 0.109(12) -0.019(8) -0.020(8) 0.003(5)
C32 0.046(7) 0.055(8) 0.069(8) -0.022(7) -0.011(7) 0.011(6)
C33 0.049(7) 0.040(7) 0.069(8) -0.013(6) -0.018(7) 0.014(5)
C34 0.028(5) 0.034(6) 0.053(6) -0.017(5) 0.006(5) 0.001(4)
C35 0.038(6) 0.036(6) 0.045(6) -0.007(5) 0.002(5) -0.009(5)
C36 0.031(6) 0.072(9) 0.061(8) -0.007(7) 0.006(6) -0.015(6)
C37 0.049(7) 0.038(7) 0.083(9) 0.004(7) 0.019(7) -0.011(5)
C38 0.044(7) 0.070(10) 0.078(9) 0.023(8) 0.013(7) 0.014(6)
C39 0.026(5) 0.039(7) 0.086(9) 0.002(7) 0.014(6) -0.002(5)
B1 0.035(6) 0.024(6) 0.045(7) 0.002(5) 0.004(6) -0.004(5)
F1 0.067(4) 0.042(4) 0.049(4) 0.003(3) 0.016(3) 0.001(3)
F2 0.050(4) 0.070(5) 0.076(5) -0.015(4) -0.025(4) 0.003(4)
F3 0.073(5) 0.050(4) 0.037(3) -0.005(3) 0.005(3) -0.013(3)
F4 0.055(4) 0.036(4) 0.095(5) 0.020(4) 0.020(4) 0.015(3)
C40 0.080(11) 0.094(14) 0.104(13) 0.041(11) 0.015(10) -0.005(9)
Cl2 0.129(4) 0.197(6) 0.108(4) 0.042(4) 0.023(3) 0.099(4)
Cl4 0.060(2) 0.083(3) 0.084(2) -0.022(2) 0.0021(19) -0.0069(18)

loop_
_atom_type_symbol
_atom_type_description
_atom_type_scat_dispersion_real
_atom_type_scat_dispersion_imag
_atom_type_scat_source
C C 0.0181 0.0091 'International Tables Vol C Tables 4.2.6.8 and 6.1.1.4'
H H 0.0000 0.0000 'International Tables Vol C Tables 4.2.6.8 and 6.1.1.4'
B B 0.0090 0.0039 'International Tables Vol C Tables 4.2.6.8 and 6.1.1.4'
N N 0.0311 0.0180 'International Tables Vol C Tables 4.2.6.8 and 6.1.1.4'
O O 0.0492 0.0322 'International Tables Vol C Tables 4.2.6.8 and 6.1.1.4'
F F 0.0727 0.0534 'International Tables Vol C Tables 4.2.6.8 and 6.1.1.4'
Si Si 0.2541 0.3302 'International Tables Vol C Tables 4.2.6.8 and 6.1.1.4'
P P 0.2955 0.4335 'International Tables Vol C Tables 4.2.6.8 and 6.1.1.4'
W W -5.4734 5.5774 'International Tables Vol C Tables 4.2.6.8 and 6.1.1.4'
Cl Cl 0.3639 0.7018 'International Tables Vol C Tables 4.2.6.8 and 6.1.1.4'

loop_
_geom_angle_atom_site_label_1
_geom_angle_atom_site_label_2
_geom_angle_atom_site_label_3
_geom_angle
C1 W1 C5 88.5(7)
C1 W1 C7 88.3(7)
C5 W1 C7 176.8(4)
C1 W1 N24 171.0(6)
C5 W1 N24 91.7(3)
C7 W1 N24 91.4(3)
C1 W1 P2 87.3(6)
C5 W1 P2 88.9(3)
C7 W1 P2 90.9(3)
N24 W1 P2 83.7(2)
C1 W1 P1 107.5(6)
C5 W1 P1 96.0(3)
C7 W1 P1 85.1(3)
N24 W1 P1 81.4(2)
P2 W1 P1 164.42(9)
O2 C1 W1 175.4(17)
C21 P1 C15 106.5(5)
C21 P1 C9 107.1(4)
C15 P1 C9 101.6(4)
C21 P1 W1 106.7(3)
C15 P1 W1 119.0(3)
C9 P1 W1 115.2(3)
C27 P2 C34 104.9(5)
C27 P2 C28 106.0(5)
C34 P2 C28 101.8(5)
C27 P2 W1 109.0(3)
C34 P2 W1 119.8(4)
C28 P2 W1 114.2(3)
N24 Si1 C23 112.7(5)
N24 Si1 C22 112.1(4)
C23 Si1 C22 109.7(5)
N24 Si1 C21 100.7(4)
C23 Si1 C21 111.3(5)
C22 Si1 C21 110.1(5)
N24 Si2 C25 110.6(4)
N24 Si2 C27 104.1(4)
C25 Si2 C27 107.3(5)
N24 Si2 C26 108.8(4)
C25 Si2 C26 111.8(5)
C27 Si2 C26 114.0(5)
O6 C5 W1 175.4(8)
O8 C7 W1 173.6(9)
C10 C9 C14 118.6(9)
C10 C9 P1 121.2(7)
C14 C9 P1 120.2(7)
C9 C10 C11 121.7(10)
C9 C10 H10 119.2
C11 C10 H10 119.2
C12 C11 C10 119.3(10)
C12 C11 H11 120.4
C10 C11 H11 120.4
C13 C12 C11 120.6(10)
C13 C12 H12 119.7
C11 C12 H12 119.7
C12 C13 C14 120.9(10)
C12 C13 H13 119.6
C14 C13 H13 119.6
C13 C14 C9 118.9(9)
C13 C14 H14 120.5
C9 C14 H14 120.5
C20 C15 C16 119.5(9)
C20 C15 P1 119.4(8)
C16 C15 P1 120.7(7)
C17 C16 C15 119.7(9)
C17 C16 H16 120.1
C15 C16 H16 120.1
C18 C17 C16 120.9(10)
C18 C17 H17 119.5
C16 C17 H17 119.5
C17 C18 C19 120.8(9)
C17 C18 H18 119.6
C19 C18 H18 119.6
C20 C19 C18 118.7(10)
C20 C19 H19 120.7
C18 C19 H19 120.7
C15 C20 C19 120.2(10)
C15 C20 H20 119.9
C19 C20 H20 119.9
P1 C21 Si1 107.7(5)
P1 C21 H21A 110.2
Si1 C21 H21A 110.2
P1 C21 H21B 110.2
Si1 C21 H21B 110.2
H21A C21 H21B 108.5
Si1 C22 H22A 109.5
Si1 C22 H22B 109.5
H22A C22 H22B 109.5
Si1 C22 H22C 109.5
H22A C22 H22C 109.5
H22B C22 H22C 109.5
Si1 C23 H23A 109.5
Si1 C23 H23B 109.5
H23A C23 H23B 109.5
Si1 C23 H23C 109.5
H23A C23 H23C 109.5
H23B C23 H23C 109.5
Si1 N24 Si2 119.1(4)
Si1 N24 W1 114.3(4)
Si2 N24 W1 114.2(4)
Si1 N24 H24 101.9
Si2 N24 H24 101.9
W1 N24 H24 101.9
Si2 C25 H25A 109.5
Si2 C25 H25B 109.5
H25A C25 H25B 109.5
Si2 C25 H25C 109.5
H25A C25 H25C 109.5
H25B C25 H25C 109.5
Si2 C26 H26A 109.5
Si2 C26 H26B 109.5
H26A C26 H26B 109.5
Si2 C26 H26C 109.5
H26A C26 H26C 109.5
H26B C26 H26C 109.5
P2 C27 Si2 112.3(5)
P2 C27 H27A 109.1
Si2 C27 H27A 109.1
P2 C27 H27B 109.1
Si2 C27 H27B 109.1
H27A C27 H27B 107.9
C33 C28 C29 119.0(12)
C33 C28 P2 118.2(9)
C29 C28 P2 122.8(10)
C30 C29 C28 119.9(14)
C30 C29 H29 120.0
C28 C29 H29 120.0
C31 C30 C29 119.3(14)
C31 C30 H30 120.4
C29 C30 H30 120.4
C30 C31 C32 120.3(13)
C30 C31 H31 119.8
C32 C31 H31 119.8
C31 C32 C33 118.7(13)
C31 C32 H32 120.7
C33 C32 H32 120.7
C28 C33 C32 122.6(12)
C28 C33 H33 118.7
C32 C33 H33 118.7
C39 C34 C35 118.7(10)
C39 C34 P2 122.3(8)
C35 C34 P2 118.8(9)
C36 C35 C34 121.4(11)
C36 C35 H35 119.3
C34 C35 H35 119.3
C35 C36 C37 119.0(11)
C35 C36 H36 120.5
C37 C36 H36 120.5
C38 C37 C36 119.8(12)
C38 C37 H37 120.1
C36 C37 H37 120.1
C37 C38 C39 120.4(12)
C37 C38 H38 119.8
C39 C38 H38 119.8
C34 C39 C38 120.6(11)
C34 C39 H39 119.7
C38 C39 H39 119.7
F3 B1 F4 110.6(10)
F3 B1 F2 110.6(9)
F4 B1 F2 110.7(9)
F3 B1 F1 108.9(9)
F4 B1 F1 108.2(9)
F2 B1 F1 107.7(9)
Cl2 C40 Cl4 111.5(9)
Cl2 C40 H40A 109.3
Cl4 C40 H40A 109.3
Cl2 C40 H40B 109.3
Cl4 C40 H40B 109.3
H40A C40 H40B 108.0

loop_
_geom_bond_atom_site_label_1
_geom_bond_atom_site_label_2
_geom_bond_distance
W1 C1 1.965(13)
W1 C5 2.025(9)
W1 C7 2.044(9)
W1 N24 2.386(8)
W1 P2 2.505(2)
W1 P1 2.529(2)
C1 O2 1.137(16)
C3 O4 1.137(16)
P1 C21 1.815(10)
P1 C15 1.820(9)
P1 C9 1.832(10)
P2 C27 1.809(11)
P2 C34 1.828(11)
P2 C28 1.836(12)
Si1 N24 1.761(9)
Si1 C23 1.854(10)
Si1 C22 1.856(10)
Si1 C21 1.872(10)
Si2 N24 1.819(8)
Si2 C25 1.847(11)
Si2 C27 1.873(11)
Si2 C26 1.880(10)
C5 O6 1.155(11)
C7 O8 1.135(11)
C9 C10 1.370(14)
C9 C14 1.421(13)
C10 C11 1.389(14)
C10 H10 0.9500
C11 C12 1.377(14)
C11 H11 0.9500
C12 C13 1.364(15)
C12 H12 0.9500
C13 C14 1.394(14)
C13 H13 0.9500
C14 H14 0.9500
C15 C20 1.398(14)
C15 C16 1.408(13)
C16 C17 1.390(13)
C16 H16 0.9500
C17 C18 1.365(14)
C17 H17 0.9500
C18 C19 1.412(15)
C18 H18 0.9500
C19 C20 1.408(14)
C19 H19 0.9500
C20 H20 0.9500
C21 H21A 0.9900
C21 H21B 0.9900
C22 H22A 0.9800
C22 H22B 0.9800
C22 H22C 0.9800
C23 H23A 0.9800
C23 H23B 0.9800
C23 H23C 0.9800
N24 H24 0.9300
C25 H25A 0.9800
C25 H25B 0.9800
C25 H25C 0.9800
C26 H26A 0.9800
C26 H26B 0.9800
C26 H26C 0.9800
C27 H27A 0.9900
C27 H27B 0.9900
C28 C33 1.309(17)
C28 C29 1.404(17)
C29 C30 1.389(17)
C29 H29 0.9500
C30 C31 1.368(19)
C30 H30 0.9500
C31 C32 1.371(18)
C31 H31 0.9500
C32 C33 1.392(15)
C32 H32 0.9500
C33 H33 0.9500
C34 C39 1.377(16)
C34 C35 1.381(14)
C35 C36 1.381(15)
C35 H35 0.9500
C36 C37 1.412(18)
C36 H36 0.9500
C37 C38 1.352(17)
C37 H37 0.9500
C38 C39 1.399(16)
C38 H38 0.9500
C39 H39 0.9500
B1 F3 1.358(13)
B1 F4 1.377(13)
B1 F2 1.387(13)
B1 F1 1.416(13)
C40 Cl2 1.709(16)
C40 Cl4 1.735(16)
C40 H40A 0.9900
C40 H40B 0.9900

loop_
_geom_torsion_atom_site_label_1
_geom_torsion_atom_site_label_2
_geom_torsion_atom_site_label_3
_geom_torsion_atom_site_label_4
_geom_torsion
C5 W1 C1 O2 109(25)
C7 W1 C1 O2 -71(25)
N24 W1 C1 O2 18(28)
P2 W1 C1 O2 20(25)
P1 W1 C1 O2 -155(24)
C1 W1 P1 C21 166.9(7)
C5 W1 P1 C21 -102.8(4)
C7 W1 P1 C21 80.2(4)
N24 W1 P1 C21 -12.0(4)
P2 W1 P1 C21 4.8(5)
C1 W1 P1 C15 -72.8(7)
C5 W1 P1 C15 17.5(5)
C7 W1 P1 C15 -159.5(5)
N24 W1 P1 C15 108.3(4)
P2 W1 P1 C15 125.1(5)
C1 W1 P1 C9 48.1(7)
C5 W1 P1 C9 138.4(4)
C7 W1 P1 C9 -38.6(4)
N24 W1 P1 C9 -130.8(4)
P2 W1 P1 C9 -114.0(4)
C1 W1 P2 C27 -174.4(7)
C5 W1 P2 C27 97.0(5)
C7 W1 P2 C27 -86.2(5)
N24 W1 P2 C27 5.2(4)
P1 W1 P2 C27 -11.5(6)
C1 W1 P2 C34 -53.7(7)
C5 W1 P2 C34 -142.3(5)
C7 W1 P2 C34 34.5(5)
N24 W1 P2 C34 125.9(4)
P1 W1 P2 C34 109.2(5)
C1 W1 P2 C28 67.2(8)
C5 W1 P2 C28 -21.3(5)
C7 W1 P2 C28 155.5(5)
N24 W1 P2 C28 -113.2(5)
P1 W1 P2 C28 -129.8(5)
C1 W1 C5 O6 14(10)
C7 W1 C5 O6 15(15)
N24 W1 C5 O6 -175(10)
P2 W1 C5 O6 102(10)
P1 W1 C5 O6 -93(10)
C1 W1 C7 O8 -21(8)
C5 W1 C7 O8 -22(13)
N24 W1 C7 O8 168(8)
P2 W1 C7 O8 -109(8)
P1 W1 C7 O8 87(8)
C21 P1 C9 C10 141.0(8)
C15 P1 C9 C10 29.6(9)
W1 P1 C9 C10 -100.5(8)
C21 P1 C9 C14 -36.4(9)
C15 P1 C9 C14 -147.8(8)
W1 P1 C9 C14 82.2(8)
C14 C9 C10 C11 -2.4(15)
P1 C9 C10 C11 -179.9(8)
C9 C10 C11 C12 2.7(17)
C10 C11 C12 C13 -1.4(17)
C11 C12 C13 C14 0.0(17)
C12 C13 C14 C9 0.3(16)
C10 C9 C14 C13 0.9(14)
P1 C9 C14 C13 178.4(8)
C21 P1 C15 C20 -33.6(9)
C9 P1 C15 C20 78.4(9)
W1 P1 C15 C20 -154.0(7)
C21 P1 C15 C16 153.8(8)
C9 P1 C15 C16 -94.2(8)
W1 P1 C15 C16 33.4(9)
C20 C15 C16 C17 2.9(15)
P1 C15 C16 C17 175.5(8)
C15 C16 C17 C18 -1.3(15)
C16 C17 C18 C19 0.5(16)
C17 C18 C19 C20 -1.2(16)
C16 C15 C20 C19 -3.7(16)
P1 C15 C20 C19 -176.4(8)
C18 C19 C20 C15 2.8(16)
C15 P1 C21 Si1 -86.5(5)
C9 P1 C21 Si1 165.4(5)
W1 P1 C21 Si1 41.5(5)
N24 Si1 C21 P1 -57.1(5)
C23 Si1 C21 P1 62.5(6)
C22 Si1 C21 P1 -175.6(5)
C23 Si1 N24 Si2 69.6(6)
C22 Si1 N24 Si2 -54.8(6)
C21 Si1 N24 Si2 -171.8(5)
C23 Si1 N24 W1 -70.4(5)
C22 Si1 N24 W1 165.2(4)
C21 Si1 N24 W1 48.2(5)
C25 Si2 N24 Si1 65.6(7)
C27 Si2 N24 Si1 -179.4(5)
C26 Si2 N24 Si1 -57.5(6)
C25 Si2 N24 W1 -154.3(5)
C27 Si2 N24 W1 -39.3(5)
C26 Si2 N24 W1 82.5(5)
C1 W1 N24 Si1 165(4)
C5 W1 N24 Si1 73.7(5)
C7 W1 N24 Si1 -106.8(5)
P2 W1 N24 Si1 162.4(4)
P1 W1 N24 Si1 -22.0(4)
C1 W1 N24 Si2 23(4)
C5 W1 N24 Si2 -68.3(5)
C7 W1 N24 Si2 111.2(5)
P2 W1 N24 Si2 20.4(4)
P1 W1 N24 Si2 -164.1(4)
C34 P2 C27 Si2 -158.5(5)
C28 P2 C27 Si2 94.3(6)
W1 P2 C27 Si2 -29.0(6)
N24 Si2 C27 P2 43.5(7)
C25 Si2 C27 P2 160.8(6)
C26 Si2 C27 P2 -74.8(7)
C27 P2 C28 C33 166.5(10)
C34 P2 C28 C33 57.0(11)
W1 P2 C28 C33 -73.5(10)
C27 P2 C28 C29 -15.1(11)
C34 P2 C28 C29 -124.6(10)
W1 P2 C28 C29 104.9(9)
C33 C28 C29 C30 0.0(18)
P2 C28 C29 C30 -178.3(9)
C28 C29 C30 C31 0.7(19)
C29 C30 C31 C32 -3.6(19)
C30 C31 C32 C33 5.6(19)
C29 C28 C33 C32 2.1(18)
P2 C28 C33 C32 -179.5(9)
C31 C32 C33 C28 -5.0(19)
C27 P2 C34 C39 136.7(10)
C28 P2 C34 C39 -113.0(10)
W1 P2 C34 C39 14.0(11)
C27 P2 C34 C35 -48.1(9)
C28 P2 C34 C35 62.3(9)
W1 P2 C34 C35 -170.8(7)
C39 C34 C35 C36 -3.3(16)
P2 C34 C35 C36 -178.7(9)
C34 C35 C36 C37 1.6(18)
C35 C36 C37 C38 0.8(19)
C36 C37 C38 C39 -1(2)
C35 C34 C39 C38 2.7(18)
P2 C34 C39 C38 178.0(10)
C37 C38 C39 C34 0(2)
